data_4321215
loop_
_publ_author_name
'Fred B. Stocker'
'Doyle Britton'
'Victor G. Young'

_publ_section_title
;
 Crystal Structures of a Family of Silver Cyanide Complexes of Thiourea
 and Substituted Thioureas
;
_journal_name_full 'Inorganic Chemistry'
_journal_page_first 3479
_journal_page_last 3484
_journal_paper_doi 10.1021/ic990859l
_journal_volume 39
_journal_year 2000
_chemical_compound_source synthesis
_chemical_formula_sum 'C2 H4 Ag N3 S'
_chemical_formula_weight 210.01
_chemical_name_systematic
;
 silver(I) cyanide/thiourea complex 1/1
;
_space_group_IT_number 14
_symmetry_cell_setting monoclinic
_symmetry_space_group_name_Hall '-P 2ybc'
_symmetry_space_group_name_H-M 'P 1 21/c 1'
_atom_sites_solution_hydrogens geom
_atom_sites_solution_primary direct
_atom_sites_solution_secondary difmap
_audit_creation_method SHELXL
_cell_angle_alpha 90.00
_cell_angle_beta 94.591(1)
_cell_angle_gamma 90.00
_cell_formula_units_Z 4
_cell_length_a 9.3851(6)
_cell_length_b 8.2782(5)
_cell_length_c 7.1178(5)
_cell_measurement_reflns_used 715
_cell_measurement_temperature 297(2)
_cell_measurement_theta_max 24.9
_cell_measurement_theta_min 2.9
_cell_volume 551.22(6)
_computing_cell_refinement 'SAINT (Siemens, 1995)'
_computing_data_collection 'ASTRO (Siemens, 1995)'
_computing_data_reduction SAINT
_computing_molecular_graphics SHELXTL
_computing_publication_material SHELXTL
_computing_structure_refinement SHELXTL
_computing_structure_solution 'SHELXTL (Sheldrick, 1996)'
_diffrn_ambient_temperature 297(2)
_diffrn_measurement_device 'Siemens SMART area detector diffractometer'
_diffrn_measurement_method 'omega scans'
_diffrn_radiation_monochromator graphite
_diffrn_radiation_source 'fine-focus sealed tube'
_diffrn_radiation_type MoK\a
_diffrn_radiation_wavelength 0.71073
_diffrn_reflns_av_R_equivalents 0.0607
_diffrn_reflns_av_sigmaI/netI 0.0499
_diffrn_reflns_limit_h_max 11
_diffrn_reflns_limit_h_min -6
_diffrn_reflns_limit_k_max 9
_diffrn_reflns_limit_k_min -9
_diffrn_reflns_limit_l_max 6
_diffrn_reflns_limit_l_min -8
_diffrn_reflns_number 2597
_diffrn_reflns_theta_max 25.01
_diffrn_reflns_theta_min 2.18
_diffrn_standards_decay_% 'less than 1%'
_diffrn_standards_interval_time '8 hours'
_diffrn_standards_number 142
_exptl_absorpt_coefficient_mu 3.902
_exptl_absorpt_correction_T_max 0.92
_exptl_absorpt_correction_T_min 0.60
_exptl_absorpt_correction_type multi-scan
_exptl_absorpt_process_details 'SADABS (Sheldrick, 1996; Blessing, 1995)'
_exptl_crystal_colour colorless
_exptl_crystal_density_diffrn 2.531
_exptl_crystal_density_meas ?
_exptl_crystal_description plate
_exptl_crystal_F_000 400
_exptl_crystal_size_max 0.30
_exptl_crystal_size_mid 0.25
_exptl_crystal_size_min 0.02
_refine_diff_density_max 1.401
_refine_diff_density_min -1.288
_refine_diff_density_rms 0.187
_refine_ls_extinction_coef 0.0063(19)
_refine_ls_extinction_expression Fc^*^=kFc[1+0.001xFc^2^\l^3^/sin(2\q)]^-1/4^
_refine_ls_extinction_method SHELXL
_refine_ls_goodness_of_fit_all 1.056
_refine_ls_goodness_of_fit_obs 1.094
_refine_ls_hydrogen_treatment riding
_refine_ls_matrix_type full
_refine_ls_number_parameters 65
_refine_ls_number_reflns 901
_refine_ls_number_restraints 0
_refine_ls_restrained_S_all 1.056
_refine_ls_restrained_S_obs 1.094
_refine_ls_R_factor_all 0.065
_refine_ls_R_factor_obs 0.056
_refine_ls_shift/esd_max 0.001
_refine_ls_shift/esd_mean 0.000
_refine_ls_structure_factor_coef Fsqd
_refine_ls_weighting_details 'w=1/[\s^2^(Fo^2^)+(0.0750P)^2^+3.8800P] where P=(Fo^2^+2Fc^2^)/3'
_refine_ls_weighting_scheme calc
_refine_ls_wR_factor_all 0.153
_refine_ls_wR_factor_obs 0.145
_reflns_number_observed 767
_reflns_number_total 901
_reflns_observed_criterion >2sigma(I)
_cod_data_source_file ic990859l_1.cif
_cod_data_source_block (1A)AgCN(tu)
_cod_depositor_comments
;
The following automatic conversions were performed:

'_exptl_crystal_density_meas' value 'not measured' was changed to '?'
- the value is perceived as not measured.

Automatic conversion script
Id: cif_fix_values 3008 2015-01-20 13:52:24Z robertas 

The following automatic conversions were performed:

'_refine_ls_weighting_scheme' value 'calc
w=1/[\s^2^(Fo^2^)+(0.0750P)^2^+3.8800P] where P=(Fo^2^+2Fc^2^)/3' was
changed to 'calc'. New tag '_refine_ls_weighting_details' was
created. The value of the new tag was set to
'w=1/[\s^2^(Fo^2^)+(0.0750P)^2^+3.8800P] where P=(Fo^2^+2Fc^2^)/3'.

Automatic conversion script
Id: cif_fix_values 3143 2015-03-26 13:38:13Z robertas 
;
_cod_original_cell_volume 551.22(11)
_cod_database_code 4321215

loop_
_symmetry_equiv_pos_as_xyz
'x, y, z'
'-x, y+1/2, -z+1/2'
'-x, -y, -z'
'x, -y-1/2, z-1/2'

loop_
_atom_site_aniso_label
_atom_site_aniso_U_11
_atom_site_aniso_U_22
_atom_site_aniso_U_33
_atom_site_aniso_U_23
_atom_site_aniso_U_13
_atom_site_aniso_U_12
Ag1 0.0315(6) 0.0584(7) 0.1076(10) 0.0217(4) -0.0120(4) -0.0080(3)
C1 0.028(4) 0.027(4) 0.048(6) -0.004(3) -0.004(4) 0.002(3)
N2 0.040(5) 0.039(4) 0.066(6) -0.004(4) -0.005(4) 0.002(3)
S1 0.0272(10) 0.0282(9) 0.0431(13) 0.0027(8) 0.0001(8) -0.0032(7)
C11 0.030(4) 0.024(4) 0.031(5) 0.000(3) 0.003(3) -0.003(3)
N12 0.033(4) 0.034(4) 0.091(6) -0.011(4) -0.003(4) -0.004(3)
N13 0.037(4) 0.030(3) 0.079(6) -0.005(4) 0.002(4) -0.004(3)

loop_
_atom_site_label
_atom_site_type_symbol
_atom_site_fract_x
_atom_site_fract_y
_atom_site_fract_z
_atom_site_U_iso_or_equiv
_atom_site_thermal_displace_type
_atom_site_occupancy
_atom_site_calc_flag
_atom_site_refinement_flags
_atom_site_disorder_group
Ag1 Ag 0.41871(8) 0.28925(10) 0.06720(15) 0.0668(5) Uani 1 d . .
C1 C 0.2033(9) 0.2165(9) 0.0036(13) 0.035(2) Uani 1 d . .
N2 N 0.0893(8) 0.1788(9) -0.0333(12) 0.049(2) Uani 1 d . .
S1 S 0.5745(2) 0.1061(2) 0.2931(3) 0.0330(6) Uani 1 d . .
C11 C 0.7448(8) 0.1872(8) 0.3316(11) 0.028(2) Uani 1 d . .
N12 N 0.8570(8) 0.0935(9) 0.3302(13) 0.053(2) Uani 1 d . .
H12A H 0.9414(8) 0.1338(9) 0.3494(13) 0.063 Uiso 1 calc R .
H12B H 0.8464(8) -0.0084(9) 0.3101(13) 0.063 Uiso 1 calc R .
N13 N 0.7648(8) 0.3418(9) 0.3626(12) 0.049(2) Uani 1 d . .
H13A H 0.8502(8) 0.3795(9) 0.3815(12) 0.058 Uiso 1 calc R .
H13B H 0.6927(8) 0.4057(9) 0.3641(12) 0.058 Uiso 1 calc R .

loop_
_atom_type_symbol
_atom_type_description
_atom_type_scat_dispersion_real
_atom_type_scat_dispersion_imag
_atom_type_scat_source
C C 0.0033 0.0016 'International Tables Vol C Tables 4.2.6.8 and 6.1.1.4'
H H 0.0000 0.0000 'International Tables Vol C Tables 4.2.6.8 and 6.1.1.4'
N N 0.0061 0.0033 'International Tables Vol C Tables 4.2.6.8 and 6.1.1.4'
S S 0.1246 0.1234 'International Tables Vol C Tables 4.2.6.8 and 6.1.1.4'
Ag Ag -0.8971 1.1015 'International Tables Vol C Tables 4.2.6.8 and 6.1.1.4'

loop_
_geom_angle_atom_site_label_1
_geom_angle_atom_site_label_2
_geom_angle_atom_site_label_3
_geom_angle
_geom_angle_site_symmetry_1
_geom_angle_site_symmetry_3
_geom_angle_publ_flag
C1 Ag1 S1 116.7(2) . . ?
C1 Ag1 S1 120.2(3) . 4_565 ?
S1 Ag1 S1 109.26(8) . 4_565 ?
C1 Ag1 S1 109.6(2) . 2_655 ?
S1 Ag1 S1 109.46(5) . 2_655 ?
S1 Ag1 S1 87.55(7) 4_565 2_655 ?
N2 C1 Ag1 178.8(9) . . ?
C11 S1 Ag1 109.9(3) . . ?
C11 S1 Ag1 108.1(3) . 4_566 ?
Ag1 S1 Ag1 87.07(6) . 4_566 ?
C11 S1 Ag1 108.1(3) . 2_645 ?
Ag1 S1 Ag1 140.09(8) . 2_645 ?
Ag1 S1 Ag1 92.45(7) 4_566 2_645 ?
N12 C11 N13 118.4(7) . . ?
N12 C11 S1 120.1(6) . . ?
N13 C11 S1 121.5(6) . . ?
C11 N12 H12A 120.0(4) . . ?
C11 N12 H12B 120.0(4) . . ?
H12A N12 H12B 120.0 . . ?
C11 N13 H13A 120.0(5) . . ?
C11 N13 H13B 120.0(5) . . ?
H13A N13 H13B 120.0 . . ?

loop_
_geom_bond_atom_site_label_1
_geom_bond_atom_site_label_2
_geom_bond_distance
_geom_bond_site_symmetry_2
_geom_bond_publ_flag
Ag1 C1 2.123(8) . ?
Ag1 S1 2.578(2) . ?
Ag1 S1 2.674(2) 4_565 ?
Ag1 S1 2.804(2) 2_655 ?
C1 N2 1.126(11) . ?
S1 C11 1.735(8) . ?
S1 Ag1 2.674(2) 4_566 ?
S1 Ag1 2.804(2) 2_645 ?
C11 N12 1.309(11) . ?
C11 N13 1.310(10) . ?
N12 H12A 0.86 . ?
N12 H12B 0.86 . ?
N13 H13A 0.86 . ?
N13 H13B 0.86 . ?
